data_1505624
loop_
_publ_author_name
'Clift, Michael D.'
'Taylor, Carla N.'
'Thomson, Regan J.'

_publ_section_title
;
 Oxidative carbon-carbon bond formation via silyl bis-enol ethers:
 controlled cross-coupling for the synthesis of quaternary centers.
;
_journal_issue 22
_journal_name_full 'Organic letters'
_journal_page_first 4667
_journal_page_last 4669
_journal_paper_doi 10.1021/ol702306z
_journal_volume 9
_journal_year 2007
_chemical_formula_sum 'C44 H62 Cl9 N3'
_chemical_formula_weight 952.02
_chemical_name_systematic
; 
 ? 
;
_space_group_IT_number 15
_symmetry_cell_setting monoclinic
_symmetry_space_group_name_Hall '-C 2yc'
_symmetry_space_group_name_H-M 'C 1 2/c 1'
_atom_sites_solution_hydrogens geom
_atom_sites_solution_primary direct
_atom_sites_solution_secondary difmap
_audit_creation_method SHELXL-97
_cell_angle_alpha 90.00
_cell_angle_beta 90.5400(10)
_cell_angle_gamma 90.00
_cell_formula_units_Z 8
_cell_length_a 23.1988(3)
_cell_length_b 9.91930(10)
_cell_length_c 41.9034(5)
_cell_measurement_reflns_used 9935
_cell_measurement_temperature 100(2)
_cell_measurement_theta_max 29.75
_cell_measurement_theta_min 2.23
_cell_volume 9642.2(2)
_computing_cell_refinement 'Bruker SMART'
_computing_data_collection 'Bruker SMART'
_computing_data_reduction 'Bruker SAINT'
_computing_molecular_graphics 'Bruker SHELXTL'
_computing_publication_material 'Bruker SHELXTL'
_computing_structure_refinement 'SHELXL-97 (Sheldrick, 1997)'
_computing_structure_solution 'SHELXS-97 (Sheldrick, 1990)'
_diffrn_ambient_temperature 100(2)
_diffrn_measured_fraction_theta_full 0.992
_diffrn_measured_fraction_theta_max 0.992
_diffrn_measurement_device_type 'CCD area detector'
_diffrn_measurement_method 'phi and omega scans'
_diffrn_radiation_monochromator graphite
_diffrn_radiation_source 'fine-focus sealed tube'
_diffrn_radiation_type MoK\a
_diffrn_radiation_wavelength 0.71073
_diffrn_reflns_av_R_equivalents 0.0680
_diffrn_reflns_av_sigmaI/netI 0.0557
_diffrn_reflns_limit_h_max 32
_diffrn_reflns_limit_h_min -22
_diffrn_reflns_limit_k_max 13
_diffrn_reflns_limit_k_min -13
_diffrn_reflns_limit_l_max 59
_diffrn_reflns_limit_l_min -58
_diffrn_reflns_number 57659
_diffrn_reflns_theta_full 30.13
_diffrn_reflns_theta_max 30.13
_diffrn_reflns_theta_min 1.94
_exptl_absorpt_coefficient_mu 0.556
_exptl_absorpt_correction_T_max 0.9474
_exptl_absorpt_correction_T_min 0.7743
_exptl_absorpt_correction_type numerical
_exptl_absorpt_process_details face-indexed
_exptl_crystal_colour colourless
_exptl_crystal_density_diffrn 1.312
_exptl_crystal_density_method 'not measured'
_exptl_crystal_description block
_exptl_crystal_F_000 4000
_exptl_crystal_size_max 0.482
_exptl_crystal_size_mid 0.199
_exptl_crystal_size_min 0.1050
_refine_diff_density_max 0.866
_refine_diff_density_min -0.761
_refine_diff_density_rms 0.067
_refine_ls_extinction_method none
_refine_ls_goodness_of_fit_ref 1.076
_refine_ls_hydrogen_treatment mixed
_refine_ls_matrix_type full
_refine_ls_number_parameters 566
_refine_ls_number_reflns 14113
_refine_ls_number_restraints 3
_refine_ls_restrained_S_all 1.077
_refine_ls_R_factor_all 0.0738
_refine_ls_R_factor_gt 0.0502
_refine_ls_shift/su_max 0.005
_refine_ls_shift/su_mean 0.000
_refine_ls_structure_factor_coef Fsqd
_refine_ls_weighting_details 'calc w=1/[\s^2^(Fo^2^)+(0.0720P)^2^+0.1342P] where P=(Fo^2^+2Fc^2^)/3'
_refine_ls_weighting_scheme calc
_refine_ls_wR_factor_gt 0.1333
_refine_ls_wR_factor_ref 0.1423
_reflns_number_gt 10086
_reflns_number_total 14113
_reflns_threshold_expression >2sigma(I)
_cod_data_source_file ol702306z-file003.cif
_cod_data_source_block s42w2
_cod_depositor_comments
;
The following automatic conversions were performed:

'_symmetry_cell_setting' value 'Monoclinic' changed to 'monoclinic'
according to /home/saulius/struct/CIF-dictionaries/cif_core.dic
dictionary named 'cif_core.dic' version 2.4.1 from 2010-06-29.

Automatic conversion script
Id: cif_fix_values 1715 2011-07-08 13:25:40Z adriana 
;
_cod_original_sg_symbol_H-M C2/c
_cod_database_code 1505624

loop_
_symmetry_equiv_pos_as_xyz
'x, y, z'
'-x, y, -z+1/2'
'x+1/2, y+1/2, z'
'-x+1/2, y+1/2, -z+1/2'
'-x, -y, -z'
'x, -y, z-1/2'
'-x+1/2, -y+1/2, -z'
'x+1/2, -y+1/2, z-1/2'

loop_
_atom_site_label
_atom_site_type_symbol
_atom_site_fract_x
_atom_site_fract_y
_atom_site_fract_z
_atom_site_U_iso_or_equiv
_atom_site_adp_type
_atom_site_occupancy
_atom_site_symmetry_multiplicity
_atom_site_calc_flag
_atom_site_refinement_flags
Cl1 Cl 0.168544(17) 0.65539(4) 0.027317(10) 0.01957(10) Uani 1 1 d .
Cl2 Cl 0.429982(19) 0.91364(5) 0.126786(12) 0.02478(11) Uani 1 1 d .
Cl3 Cl 0.085427(18) 0.60146(5) 0.193992(11) 0.02276(10) Uani 1 1 d .
Cl4 Cl 0.51955(2) 0.24695(6) -0.025151(14) 0.04033(14) Uani 1 1 d .
Cl5 Cl 0.51780(3) 0.39107(6) 0.034801(14) 0.04342(15) Uani 1 1 d .
Cl6 Cl 0.47316(3) 0.12182(6) 0.031741(17) 0.04642(16) Uani 1 1 d .
N1 N 0.06370(7) 0.42595(16) 0.13021(4) 0.0189(3) Uani 1 1 d .
H1NA H 0.0290(10) 0.420(2) 0.1298(5) 0.022(6) Uiso 1 1 d .
H1NB H 0.0741(9) 0.465(2) 0.1479(6) 0.028(6) Uiso 1 1 d .
N2 N 0.28293(6) 0.83106(15) 0.04150(4) 0.0171(3) Uani 1 1 d .
H2NA H 0.2499(8) 0.7915(18) 0.0393(4) 0.008(4) Uiso 1 1 d .
H2NB H 0.2951(10) 0.839(2) 0.0211(6) 0.035(6) Uiso 1 1 d .
N3 N 0.45053(7) 0.08903(17) 0.18912(4) 0.0212(3) Uani 1 1 d .
H3NA H 0.4871(9) 0.099(2) 0.1896(5) 0.016(5) Uiso 1 1 d .
H3NB H 0.4416(9) 0.052(2) 0.1702(5) 0.027(6) Uiso 1 1 d .
C1 C 0.09180(7) 0.28954(18) 0.12599(4) 0.0195(4) Uani 1 1 d .
C2 C 0.05631(8) 0.2052(2) 0.10181(5) 0.0272(4) Uani 1 1 d .
H2A H 0.0148 0.2273 0.1032 0.033 Uiso 1 1 calc R
H2B H 0.0694 0.2220 0.0797 0.033 Uiso 1 1 calc R
C3 C 0.06740(9) 0.0586(2) 0.11152(5) 0.0308(5) Uani 1 1 d .
H3A H 0.0331 0.0017 0.1074 0.037 Uiso 1 1 calc R
H3B H 0.1007 0.0206 0.1000 0.037 Uiso 1 1 calc R
C4 C 0.07990(8) 0.0698(2) 0.14670(5) 0.0277(4) Uani 1 1 d .
C5 C 0.08123(10) -0.0314(2) 0.16943(6) 0.0394(5) Uani 1 1 d .
H5 H 0.0732 -0.1221 0.1636 0.047 Uiso 1 1 calc R
C6 C 0.09426(12) 0.0010(2) 0.20061(6) 0.0461(6) Uani 1 1 d .
H6 H 0.0954 -0.0681 0.2163 0.055 Uiso 1 1 calc R
C7 C 0.10568(11) 0.1329(2) 0.20937(5) 0.0407(6) Uani 1 1 d .
H7 H 0.1144 0.1536 0.2310 0.049 Uiso 1 1 calc R
C8 C 0.10448(9) 0.2354(2) 0.18675(5) 0.0284(4) Uani 1 1 d .
H8 H 0.1122 0.3261 0.1927 0.034 Uiso 1 1 calc R
C9 C 0.09172(8) 0.20224(19) 0.15537(4) 0.0222(4) Uani 1 1 d .
C10 C 0.15233(8) 0.3272(2) 0.11271(5) 0.0247(4) Uani 1 1 d .
H10 H 0.1592 0.2708 0.0933 0.030 Uiso 1 1 calc R
C11 C 0.14751(9) 0.4741(2) 0.10201(5) 0.0313(5) Uani 1 1 d .
H11A H 0.1696 0.5334 0.1167 0.038 Uiso 1 1 calc R
H11B H 0.1629 0.4850 0.0802 0.038 Uiso 1 1 calc R
C12 C 0.08393(8) 0.5102(2) 0.10262(4) 0.0242(4) Uani 1 1 d .
H12 H 0.0651 0.4768 0.0826 0.029 Uiso 1 1 calc R
C13 C 0.20257(9) 0.3059(3) 0.13553(7) 0.0540(8) Uani 1 1 d .
H13A H 0.2386 0.3306 0.1250 0.081 Uiso 1 1 calc R
H13B H 0.2042 0.2110 0.1419 0.081 Uiso 1 1 calc R
H13C H 0.1975 0.3625 0.1545 0.081 Uiso 1 1 calc R
C14 C 0.06986(10) 0.6571(2) 0.10672(5) 0.0325(5) Uani 1 1 d .
H14A H 0.0279 0.6687 0.1074 0.049 Uiso 1 1 calc R
H14B H 0.0853 0.7084 0.0887 0.049 Uiso 1 1 calc R
H14C H 0.0871 0.6901 0.1267 0.049 Uiso 1 1 calc R
C15 C 0.27838(7) 0.96033(17) 0.06018(4) 0.0167(3) Uani 1 1 d .
C16 C 0.23183(7) 1.05309(17) 0.04759(4) 0.0162(3) Uani 1 1 d .
C17 C 0.17562(7) 1.02226(18) 0.03771(4) 0.0189(4) Uani 1 1 d .
H17 H 0.1616 0.9324 0.0388 0.023 Uiso 1 1 calc R
C18 C 0.14064(8) 1.12587(19) 0.02632(4) 0.0212(4) Uani 1 1 d .
H18 H 0.1026 1.1062 0.0192 0.025 Uiso 1 1 calc R
C19 C 0.16074(8) 1.25785(19) 0.02529(4) 0.0230(4) Uani 1 1 d .
H19 H 0.1363 1.3277 0.0176 0.028 Uiso 1 1 calc R
C20 C 0.21648(8) 1.28800(19) 0.03540(4) 0.0218(4) Uani 1 1 d .
H20 H 0.2303 1.3781 0.0347 0.026 Uiso 1 1 calc R
C21 C 0.25186(7) 1.18469(18) 0.04652(4) 0.0193(4) Uani 1 1 d .
C22 C 0.31334(8) 1.19209(19) 0.05821(5) 0.0230(4) Uani 1 1 d .
H22A H 0.3154 1.2237 0.0806 0.028 Uiso 1 1 calc R
H22B H 0.3366 1.2528 0.0447 0.028 Uiso 1 1 calc R
C23 C 0.33373(7) 1.04502(19) 0.05533(5) 0.0210(4) Uani 1 1 d .
H23A H 0.3630 1.0237 0.0719 0.025 Uiso 1 1 calc R
H23B H 0.3504 1.0279 0.0341 0.025 Uiso 1 1 calc R
C24 C 0.27345(8) 0.90762(19) 0.09514(4) 0.0202(4) Uani 1 1 d .
H24 H 0.2982 0.9653 0.1092 0.024 Uiso 1 1 calc R
C25 C 0.29946(8) 0.76452(19) 0.09443(4) 0.0231(4) Uani 1 1 d .
H25A H 0.3311 0.7566 0.1103 0.028 Uiso 1 1 calc R
H25B H 0.2696 0.6967 0.0995 0.028 Uiso 1 1 calc R
C26 C 0.32232(7) 0.74191(19) 0.06097(4) 0.0209(4) Uani 1 1 d .
H26 H 0.3624 0.7784 0.0599 0.025 Uiso 1 1 calc R
C27 C 0.21278(9) 0.9074(3) 0.10836(5) 0.0387(6) Uani 1 1 d .
H27A H 0.1880 0.8503 0.0950 0.058 Uiso 1 1 calc R
H27B H 0.1977 0.9997 0.1084 0.058 Uiso 1 1 calc R
H27C H 0.2135 0.8721 0.1302 0.058 Uiso 1 1 calc R
C28 C 0.32225(9) 0.5994(2) 0.04861(5) 0.0320(5) Uani 1 1 d .
H28A H 0.2829 0.5635 0.0490 0.048 Uiso 1 1 calc R
H28B H 0.3474 0.5435 0.0621 0.048 Uiso 1 1 calc R
H28C H 0.3364 0.5983 0.0267 0.048 Uiso 1 1 calc R
C29 C 0.41694(8) 0.2175(2) 0.19255(4) 0.0239(4) Uani 1 1 d .
C30 C 0.44428(9) 0.3060(2) 0.21885(5) 0.0318(5) Uani 1 1 d .
H30A H 0.4867 0.2946 0.2195 0.038 Uiso 1 1 calc R
H30B H 0.4285 0.2829 0.2400 0.038 Uiso 1 1 calc R
C31 C 0.42780(10) 0.4511(2) 0.20926(6) 0.0388(6) Uani 1 1 d .
H31A H 0.3905 0.4778 0.2187 0.047 Uiso 1 1 calc R
H31B H 0.4579 0.5161 0.2160 0.047 Uiso 1 1 calc R
C32 C 0.42339(8) 0.4427(2) 0.17351(5) 0.0294(5) Uani 1 1 d .
C33 C 0.42382(9) 0.5456(2) 0.15115(6) 0.0332(5) Uani 1 1 d .
H33 H 0.4268 0.6369 0.1578 0.040 Uiso 1 1 calc R
C34 C 0.41991(8) 0.5141(2) 0.11913(6) 0.0315(5) Uani 1 1 d .
H34 H 0.4200 0.5842 0.1037 0.038 Uiso 1 1 calc R
C35 C 0.41579(8) 0.3803(2) 0.10923(5) 0.0264(4) Uani 1 1 d .
H35 H 0.4139 0.3598 0.0871 0.032 Uiso 1 1 calc R
C36 C 0.41447(8) 0.2766(2) 0.13153(5) 0.0231(4) Uani 1 1 d .
H36 H 0.4110 0.1854 0.1249 0.028 Uiso 1 1 calc R
C37 C 0.41835(7) 0.30886(19) 0.16381(5) 0.0223(4) Uani 1 1 d .
C38 C 0.35680(8) 0.1635(2) 0.20282(5) 0.0342(5) Uani 1 1 d .
H38 H 0.3387 0.2295 0.2177 0.041 Uiso 1 1 calc R
C39 C 0.37036(9) 0.0328(3) 0.22091(6) 0.0410(6) Uani 1 1 d .
H39A H 0.3606 0.0429 0.2437 0.049 Uiso 1 1 calc R
H39B H 0.3474 -0.0426 0.2119 0.049 Uiso 1 1 calc R
C40 C 0.43439(8) 0.0041(2) 0.21740(5) 0.0265(4) Uani 1 1 d .
H40 H 0.4550 0.0403 0.2366 0.032 Uiso 1 1 calc R
C41 C 0.31551(10) 0.1367(3) 0.17487(7) 0.0577(8) Uani 1 1 d .
H41A H 0.3332 0.0725 0.1601 0.087 Uiso 1 1 calc R
H41B H 0.3075 0.2214 0.1636 0.087 Uiso 1 1 calc R
H41C H 0.2794 0.0990 0.1829 0.087 Uiso 1 1 calc R
C42 C 0.45175(13) -0.1415(2) 0.21306(6) 0.0470(6) Uani 1 1 d .
H42A H 0.4310 -0.1796 0.1947 0.070 Uiso 1 1 calc R
H42B H 0.4422 -0.1926 0.2323 0.070 Uiso 1 1 calc R
H42C H 0.4933 -0.1467 0.2094 0.070 Uiso 1 1 calc R
C43 C 0.52516(8) 0.2332(2) 0.01675(5) 0.0292(4) Uani 1 1 d .
H43 H 0.5642 0.1969 0.0222 0.035 Uiso 1 1 calc R
Cl7 Cl 0.21852(13) 0.1845(6) 0.32615(8) 0.0445(2) Uani 0.269(4) 1 d P
Cl8 Cl 0.21977(7) 0.1295(6) 0.32878(5) 0.0445(2) Uani 0.499(4) 1 d P
Cl9 Cl 0.21960(16) 0.0803(7) 0.32509(10) 0.0445(2) Uani 0.226(5) 1 d P
Cl10 Cl 0.25414(13) -0.0447(4) 0.28064(8) 0.0445(2) Uani 0.252(2) 1 d P
Cl11 Cl 0.24474(12) 0.0091(5) 0.27145(9) 0.0445(2) Uani 0.280(2) 1 d P
Cl12 Cl 0.23714(19) 0.0696(9) 0.26192(14) 0.0445(2) Uani 0.174(2) 1 d P
Cl13 Cl 0.23244(10) 0.1343(5) 0.25707(5) 0.0445(2) Uani 0.312(2) 1 d P
Cl14 Cl 0.2388(3) 0.2122(10) 0.26074(17) 0.0445(2) Uani 0.113(2) 1 d P
Cl15 Cl 0.2550(2) 0.2588(6) 0.26911(11) 0.0445(2) Uani 0.204(2) 1 d P
Cl16 Cl 0.26820(19) 0.3093(6) 0.27244(15) 0.0445(2) Uani 0.205(4) 1 d P
Cl17 Cl 0.2822(2) 0.3291(4) 0.29624(12) 0.0445(2) Uani 0.232(4) 1 d P
Cl18 Cl 0.2681(3) 0.3328(6) 0.30332(15) 0.0445(2) Uani 0.148(4) 1 d P
Cl19 Cl 0.2673(5) 0.2931(12) 0.2839(4) 0.0445(2) Uani 0.082(3) 1 d P
C44 C 0.26527(10) 0.1452(3) 0.29548(6) 0.0484(7) Uani 1 1 d .

loop_
_atom_site_aniso_label
_atom_site_aniso_U_11
_atom_site_aniso_U_22
_atom_site_aniso_U_33
_atom_site_aniso_U_23
_atom_site_aniso_U_13
_atom_site_aniso_U_12
Cl1 0.01902(19) 0.0183(2) 0.0213(2) 0.00175(16) 0.00062(16) -0.00075(15)
Cl2 0.0214(2) 0.0222(2) 0.0306(2) -0.00345(18) -0.00492(18) 0.00167(17)
Cl3 0.0216(2) 0.0213(2) 0.0253(2) -0.00110(18) -0.00226(17) 0.00010(16)
Cl4 0.0399(3) 0.0458(3) 0.0353(3) 0.0004(2) -0.0039(2) 0.0060(3)
Cl5 0.0621(4) 0.0295(3) 0.0387(3) 0.0005(2) 0.0005(3) -0.0100(3)
Cl6 0.0398(3) 0.0386(3) 0.0610(4) 0.0007(3) 0.0101(3) -0.0166(3)
N1 0.0176(7) 0.0206(8) 0.0186(8) 0.0005(6) 0.0009(6) 0.0016(6)
N2 0.0163(7) 0.0178(8) 0.0172(7) -0.0001(6) -0.0012(6) 0.0000(6)
N3 0.0194(8) 0.0255(9) 0.0188(8) -0.0014(6) 0.0005(6) 0.0024(6)
C1 0.0209(8) 0.0193(9) 0.0183(8) 0.0003(7) 0.0016(7) 0.0037(7)
C2 0.0244(9) 0.0303(11) 0.0270(10) -0.0094(8) -0.0017(8) 0.0055(8)
C3 0.0274(10) 0.0261(11) 0.0390(12) -0.0112(9) 0.0005(9) 0.0027(8)
C4 0.0249(9) 0.0211(10) 0.0374(12) -0.0011(8) 0.0112(8) 0.0025(8)
C5 0.0481(13) 0.0212(11) 0.0492(14) 0.0056(10) 0.0188(11) 0.0043(10)
C6 0.0663(17) 0.0282(13) 0.0444(14) 0.0179(11) 0.0221(13) 0.0120(11)
C7 0.0639(16) 0.0364(13) 0.0220(10) 0.0086(9) 0.0092(10) 0.0148(11)
C8 0.0408(11) 0.0222(10) 0.0224(10) 0.0041(8) 0.0052(8) 0.0066(8)
C9 0.0235(9) 0.0202(9) 0.0231(9) 0.0026(7) 0.0062(7) 0.0043(7)
C10 0.0222(9) 0.0287(11) 0.0231(9) 0.0066(8) 0.0055(7) 0.0039(8)
C11 0.0289(10) 0.0309(11) 0.0344(11) 0.0101(9) 0.0095(9) 0.0032(8)
C12 0.0309(10) 0.0240(10) 0.0178(9) 0.0064(7) 0.0036(7) 0.0043(8)
C13 0.0220(11) 0.077(2) 0.0630(17) 0.0348(15) -0.0092(11) -0.0066(11)
C14 0.0401(11) 0.0264(11) 0.0311(11) 0.0087(9) 0.0035(9) 0.0037(9)
C15 0.0160(7) 0.0168(8) 0.0172(8) -0.0013(7) -0.0006(6) -0.0018(6)
C16 0.0172(8) 0.0164(8) 0.0149(8) -0.0001(6) 0.0015(6) -0.0006(6)
C17 0.0192(8) 0.0170(9) 0.0204(9) -0.0005(7) 0.0002(7) -0.0016(7)
C18 0.0201(8) 0.0225(9) 0.0210(9) -0.0012(7) -0.0012(7) 0.0023(7)
C19 0.0289(9) 0.0209(10) 0.0193(9) 0.0030(7) 0.0024(7) 0.0055(7)
C20 0.0296(9) 0.0152(9) 0.0207(9) -0.0001(7) 0.0051(7) -0.0022(7)
C21 0.0215(8) 0.0204(9) 0.0161(8) -0.0024(7) 0.0028(7) -0.0024(7)
C22 0.0235(9) 0.0211(9) 0.0245(9) -0.0019(8) 0.0016(7) -0.0080(7)
C23 0.0170(8) 0.0237(9) 0.0222(9) -0.0016(7) -0.0002(7) -0.0044(7)
C24 0.0207(8) 0.0243(10) 0.0156(8) 0.0011(7) 0.0007(7) -0.0001(7)
C25 0.0250(9) 0.0227(10) 0.0216(9) 0.0054(7) -0.0012(7) 0.0009(7)
C26 0.0177(8) 0.0216(9) 0.0234(9) 0.0026(7) -0.0056(7) 0.0030(7)
C27 0.0309(11) 0.0556(15) 0.0299(11) 0.0179(11) 0.0134(9) 0.0119(10)
C28 0.0377(11) 0.0242(11) 0.0339(11) -0.0031(9) -0.0128(9) 0.0095(9)
C29 0.0197(8) 0.0296(11) 0.0223(9) -0.0076(8) 0.0011(7) 0.0064(7)
C30 0.0322(10) 0.0369(12) 0.0263(10) -0.0128(9) -0.0041(8) 0.0076(9)
C31 0.0390(12) 0.0382(13) 0.0391(13) -0.0206(10) -0.0084(10) 0.0107(10)
C32 0.0231(9) 0.0273(11) 0.0377(12) -0.0120(9) -0.0072(8) 0.0079(8)
C33 0.0276(10) 0.0206(10) 0.0513(14) -0.0091(9) -0.0119(10) 0.0060(8)
C34 0.0237(9) 0.0245(10) 0.0462(13) 0.0052(9) -0.0102(9) 0.0013(8)
C35 0.0223(9) 0.0256(10) 0.0312(10) -0.0004(8) -0.0076(8) 0.0009(8)
C36 0.0198(8) 0.0222(10) 0.0271(10) -0.0035(8) -0.0059(7) 0.0015(7)
C37 0.0158(8) 0.0233(10) 0.0277(10) -0.0055(8) -0.0039(7) 0.0052(7)
C38 0.0218(9) 0.0481(14) 0.0326(11) -0.0048(10) 0.0059(8) 0.0047(9)
C39 0.0248(10) 0.0660(17) 0.0321(12) 0.0114(11) -0.0017(9) -0.0065(11)
C40 0.0256(9) 0.0353(11) 0.0186(9) 0.0036(8) 0.0010(7) -0.0016(8)
C41 0.0188(10) 0.098(2) 0.0561(17) 0.0331(16) -0.0108(11) -0.0109(12)
C42 0.0719(18) 0.0344(14) 0.0348(13) 0.0106(10) 0.0118(12) 0.0002(12)
C43 0.0207(9) 0.0316(11) 0.0352(11) 0.0043(9) -0.0022(8) -0.0024(8)
Cl7 0.0497(3) 0.0457(8) 0.0381(4) -0.0080(5) 0.0096(3) 0.0003(5)
Cl8 0.0497(3) 0.0457(8) 0.0381(4) -0.0080(5) 0.0096(3) 0.0003(5)
Cl9 0.0497(3) 0.0457(8) 0.0381(4) -0.0080(5) 0.0096(3) 0.0003(5)
Cl10 0.0497(3) 0.0457(8) 0.0381(4) -0.0080(5) 0.0096(3) 0.0003(5)
Cl11 0.0497(3) 0.0457(8) 0.0381(4) -0.0080(5) 0.0096(3) 0.0003(5)
Cl12 0.0497(3) 0.0457(8) 0.0381(4) -0.0080(5) 0.0096(3) 0.0003(5)
Cl13 0.0497(3) 0.0457(8) 0.0381(4) -0.0080(5) 0.0096(3) 0.0003(5)
Cl14 0.0497(3) 0.0457(8) 0.0381(4) -0.0080(5) 0.0096(3) 0.0003(5)
Cl15 0.0497(3) 0.0457(8) 0.0381(4) -0.0080(5) 0.0096(3) 0.0003(5)
Cl16 0.0497(3) 0.0457(8) 0.0381(4) -0.0080(5) 0.0096(3) 0.0003(5)
Cl17 0.0497(3) 0.0457(8) 0.0381(4) -0.0080(5) 0.0096(3) 0.0003(5)
Cl18 0.0497(3) 0.0457(8) 0.0381(4) -0.0080(5) 0.0096(3) 0.0003(5)
Cl19 0.0497(3) 0.0457(8) 0.0381(4) -0.0080(5) 0.0096(3) 0.0003(5)
C44 0.0285(11) 0.084(2) 0.0327(13) -0.0109(13) 0.0026(10) 0.0026(12)

loop_
_atom_type_symbol
_atom_type_description
_atom_type_scat_dispersion_real
_atom_type_scat_dispersion_imag
_atom_type_scat_source
C C 0.0033 0.0016 'International Tables Vol C Tables 4.2.6.8 and 6.1.1.4'
H H 0.0000 0.0000 'International Tables Vol C Tables 4.2.6.8 and 6.1.1.4'
N N 0.0061 0.0033 'International Tables Vol C Tables 4.2.6.8 and 6.1.1.4'
Cl Cl 0.1484 0.1585 'International Tables Vol C Tables 4.2.6.8 and 6.1.1.4'

loop_
_geom_angle_atom_site_label_1
_geom_angle_atom_site_label_2
_geom_angle_atom_site_label_3
_geom_angle
C12 N1 C1 105.61(14)
C12 N1 H1NA 110.2(15)
C1 N1 H1NA 111.2(15)
C12 N1 H1NB 108.8(15)
C1 N1 H1NB 112.5(15)
H1NA N1 H1NB 109(2)
C26 N2 C15 105.27(13)
C26 N2 H2NA 108.9(12)
C15 N2 H2NA 112.0(12)
C26 N2 H2NB 111.5(15)
C15 N2 H2NB 116.3(15)
H2NA N2 H2NB 102.9(18)
C29 N3 C40 105.45(15)
C29 N3 H3NA 114.5(13)
C40 N3 H3NA 107.6(14)
C29 N3 H3NB 108.6(14)
C40 N3 H3NB 114.1(14)
H3NA N3 H3NB 106.7(19)
C9 C1 N1 114.51(15)
C9 C1 C2 102.72(16)
N1 C1 C2 109.46(14)
C9 C1 C10 115.94(14)
N1 C1 C10 102.57(14)
C2 C1 C10 111.81(16)
C3 C2 C1 104.64(15)
C3 C2 H2A 110.8
C1 C2 H2A 110.8
C3 C2 H2B 110.8
C1 C2 H2B 110.8
H2A C2 H2B 108.9
C4 C3 C2 102.73(16)
C4 C3 H3A 111.2
C2 C3 H3A 111.2
C4 C3 H3B 111.2
C2 C3 H3B 111.2
H3A C3 H3B 109.1
C5 C4 C9 120.2(2)
C5 C4 C3 128.6(2)
C9 C4 C3 111.24(18)
C6 C5 C4 119.2(2)
C6 C5 H5 120.4
C4 C5 H5 120.4
C5 C6 C7 120.8(2)
C5 C6 H6 119.6
C7 C6 H6 119.6
C6 C7 C8 120.5(2)
C6 C7 H7 119.7
C8 C7 H7 119.7
C9 C8 C7 118.5(2)
C9 C8 H8 120.8
C7 C8 H8 120.8
C8 C9 C4 120.86(18)
C8 C9 C1 129.65(18)
C4 C9 C1 109.37(17)
C13 C10 C11 111.81(19)
C13 C10 C1 115.53(16)
C11 C10 C1 105.62(15)
C13 C10 H10 107.9
C11 C10 H10 107.9
C1 C10 H10 107.9
C12 C11 C10 106.76(16)
C12 C11 H11A 110.4
C10 C11 H11A 110.4
C12 C11 H11B 110.4
C10 C11 H11B 110.4
H11A C11 H11B 108.6
C14 C12 N1 112.39(16)
C14 C12 C11 116.26(18)
N1 C12 C11 101.06(14)
C14 C12 H12 108.9
N1 C12 H12 108.9
C11 C12 H12 108.9
C10 C13 H13A 109.5
C10 C13 H13B 109.5
H13A C13 H13B 109.5
C10 C13 H13C 109.5
H13A C13 H13C 109.5
H13B C13 H13C 109.5
C12 C14 H14A 109.5
C12 C14 H14B 109.5
H14A C14 H14B 109.5
C12 C14 H14C 109.5
H14A C14 H14C 109.5
H14B C14 H14C 109.5
N2 C15 C16 112.98(13)
N2 C15 C23 109.34(14)
C16 C15 C23 102.40(14)
N2 C15 C24 102.05(14)
C16 C15 C24 118.26(15)
C23 C15 C24 111.90(13)
C21 C16 C17 120.55(16)
C21 C16 C15 110.25(14)
C17 C16 C15 129.20(16)
C18 C17 C16 118.65(17)
C18 C17 H17 120.7
C16 C17 H17 120.7
C19 C18 C17 120.76(16)
C19 C18 H18 119.6
C17 C18 H18 119.6
C20 C19 C18 120.31(17)
C20 C19 H19 119.8
C18 C19 H19 119.8
C19 C20 C21 119.22(17)
C19 C20 H20 120.4
C21 C20 H20 120.4
C16 C21 C20 120.51(16)
C16 C21 C22 110.62(15)
C20 C21 C22 128.86(17)
C21 C22 C23 102.67(14)
C21 C22 H22A 111.2
C23 C22 H22A 111.2
C21 C22 H22B 111.2
C23 C22 H22B 111.2
H22A C22 H22B 109.1
C22 C23 C15 104.35(14)
C22 C23 H23A 110.9
C15 C23 H23A 110.9
C22 C23 H23B 110.9
C15 C23 H23B 110.9
H23A C23 H23B 108.9
C27 C24 C25 111.73(16)
C27 C24 C15 114.81(15)
C25 C24 C15 104.93(14)
C27 C24 H24 108.4
C25 C24 H24 108.4
C15 C24 H24 108.4
C26 C25 C24 107.08(14)
C26 C25 H25A 110.3
C24 C25 H25A 110.3
C26 C25 H25B 110.3
C24 C25 H25B 110.3
H25A C25 H25B 108.6
C28 C26 N2 111.49(14)
C28 C26 C25 117.16(17)
N2 C26 C25 101.41(14)
C28 C26 H26 108.8
N2 C26 H26 108.8
C25 C26 H26 108.8
C24 C27 H27A 109.5
C24 C27 H27B 109.5
H27A C27 H27B 109.5
C24 C27 H27C 109.5
H27A C27 H27C 109.5
H27B C27 H27C 109.5
C26 C28 H28A 109.5
C26 C28 H28B 109.5
H28A C28 H28B 109.5
C26 C28 H28C 109.5
H28A C28 H28C 109.5
H28B C28 H28C 109.5
N3 C29 C37 114.73(15)
N3 C29 C30 109.96(15)
C37 C29 C30 102.55(16)
N3 C29 C38 101.64(16)
C37 C29 C38 116.94(15)
C30 C29 C38 111.21(17)
C29 C30 C31 104.23(16)
C29 C30 H30A 110.9
C31 C30 H30A 110.9
C29 C30 H30B 110.9
C31 C30 H30B 110.9
H30A C30 H30B 108.9
C32 C31 C30 102.86(17)
C32 C31 H31A 111.2
C30 C31 H31A 111.2
C32 C31 H31B 111.2
C30 C31 H31B 111.2
H31A C31 H31B 109.1
C33 C32 C37 120.38(19)
C33 C32 C31 129.24(19)
C37 C32 C31 110.39(19)
C34 C33 C32 119.34(19)
C34 C33 H33 120.3
C32 C33 H33 120.3
C33 C34 C35 120.6(2)
C33 C34 H34 119.7
C35 C34 H34 119.7
C36 C35 C34 120.43(19)
C36 C35 H35 119.8
C34 C35 H35 119.8
C35 C36 C37 118.78(18)
C35 C36 H36 120.6
C37 C36 H36 120.6
C36 C37 C32 120.47(19)
C36 C37 C29 129.53(17)
C32 C37 C29 110.00(17)
C41 C38 C39 110.8(2)
C41 C38 C29 113.85(18)
C39 C38 C29 104.29(16)
C41 C38 H38 109.2
C39 C38 H38 109.2
C29 C38 H38 109.2
C40 C39 C38 107.83(18)
C40 C39 H39A 110.1
C38 C39 H39A 110.1
C40 C39 H39B 110.1
C38 C39 H39B 110.1
H39A C39 H39B 108.5
N3 C40 C42 111.84(17)
N3 C40 C39 102.84(16)
C42 C40 C39 116.9(2)
N3 C40 H40 108.3
C42 C40 H40 108.3
C39 C40 H40 108.3
C38 C41 H41A 109.5
C38 C41 H41B 109.5
H41A C41 H41B 109.5
C38 C41 H41C 109.5
H41A C41 H41C 109.5
H41B C41 H41C 109.5
C40 C42 H42A 109.5
C40 C42 H42B 109.5
H42A C42 H42B 109.5
C40 C42 H42C 109.5
H42A C42 H42C 109.5
H42B C42 H42C 109.5
Cl5 C43 Cl6 109.79(12)
Cl5 C43 Cl4 110.80(11)
Cl6 C43 Cl4 111.09(11)
Cl5 C43 H43 108.4
Cl6 C43 H43 108.4
Cl4 C43 H43 108.4
Cl8 Cl7 Cl9 14.0(4)
Cl8 Cl7 C44 84.0(5)
Cl9 Cl7 C44 74.2(3)
Cl8 Cl7 Cl18 138.3(5)
Cl9 Cl7 Cl18 131.7(4)
C44 Cl7 Cl18 58.1(2)
Cl8 Cl7 Cl19 124.7(6)
Cl9 Cl7 Cl19 114.2(4)
C44 Cl7 Cl19 40.7(3)
Cl18 Cl7 Cl19 22.3(4)
Cl8 Cl7 Cl17 130.7(5)
Cl9 Cl7 Cl17 123.7(3)
C44 Cl7 Cl17 50.2(2)
Cl18 Cl7 Cl17 8.0(2)
Cl19 Cl7 Cl17 17.1(3)
Cl9 Cl8 Cl7 150.8(9)
Cl9 Cl8 C44 81.3(6)
Cl7 Cl8 C44 77.7(5)
Cl8 Cl9 Cl7 15.2(5)
Cl8 Cl9 C44 82.0(6)
Cl7 Cl9 C44 71.3(3)
Cl8 Cl9 Cl10 137.0(7)
Cl7 Cl9 Cl10 124.2(4)
C44 Cl9 Cl10 55.31(19)
Cl8 Cl9 Cl11 123.7(7)
Cl7 Cl9 Cl11 109.6(4)
C44 Cl9 Cl11 45.89(17)
Cl10 Cl9 Cl11 16.50(10)
Cl11 Cl10 Cl12 2.6(4)
Cl11 Cl10 C44 59.0(3)
Cl12 Cl10 C44 57.2(2)
Cl11 Cl10 Cl13 7.8(3)
Cl12 Cl10 Cl13 5.77(19)
C44 Cl10 Cl13 51.45(13)
Cl11 Cl10 Cl9 85.8(4)
Cl12 Cl10 Cl9 85.6(2)
C44 Cl10 Cl9 46.37(16)
Cl13 Cl10 Cl9 81.14(17)
Cl10 Cl11 Cl12 175.0(7)
Cl10 Cl11 Cl13 168.4(4)
Cl12 Cl11 Cl13 7.8(4)
Cl10 Cl11 C44 101.1(4)
Cl12 Cl11 C44 75.4(4)
Cl13 Cl11 C44 67.59(19)
Cl10 Cl11 Cl14 153.2(5)
Cl12 Cl11 Cl14 23.0(4)
Cl13 Cl11 Cl14 15.3(3)
C44 Cl11 Cl14 52.4(3)
Cl10 Cl11 Cl9 77.7(4)
Cl12 Cl11 Cl9 101.9(4)
Cl13 Cl11 Cl9 95.2(2)
C44 Cl11 Cl9 46.35(17)
Cl14 Cl11 Cl9 84.4(3)
Cl13 Cl12 Cl11 163.6(8)
Cl13 Cl12 Cl14 18.8(4)
Cl11 Cl12 Cl14 145.2(7)
Cl13 Cl12 Cl10 162.0(6)
Cl11 Cl12 Cl10 2.4(3)
Cl14 Cl12 Cl10 143.4(5)
Cl13 Cl12 C44 83.8(5)
Cl11 Cl12 C44 80.0(5)
Cl14 Cl12 C44 65.3(4)
Cl10 Cl12 C44 78.3(3)
Cl13 Cl12 Cl15 34.0(4)
Cl11 Cl12 Cl15 130.4(5)
Cl14 Cl12 Cl15 15.3(3)
Cl10 Cl12 Cl15 128.5(3)
C44 Cl12 Cl15 51.2(2)
Cl12 Cl13 Cl14 145.3(8)
Cl12 Cl13 Cl11 8.5(4)
Cl14 Cl13 Cl11 137.1(6)
Cl12 Cl13 Cl15 130.6(5)
Cl14 Cl13 Cl15 15.1(6)
Cl11 Cl13 Cl15 122.6(2)
Cl12 Cl13 C44 73.8(4)
Cl14 Cl13 C44 72.0(5)
Cl11 Cl13 C44 65.36(17)
Cl15 Cl13 C44 58.4(2)
Cl12 Cl13 Cl16 130.4(5)
Cl14 Cl13 Cl16 16.1(6)
Cl11 Cl13 Cl16 122.6(2)
Cl15 Cl13 Cl16 3.3(2)
C44 Cl13 Cl16 59.3(2)
Cl12 Cl13 Cl10 12.2(4)
Cl14 Cl13 Cl10 133.3(6)
Cl11 Cl13 Cl10 3.81(15)
Cl15 Cl13 Cl10 118.7(2)
C44 Cl13 Cl10 61.65(16)
Cl16 Cl13 Cl10 118.8(2)
Cl12 Cl13 Cl19 119.2(6)
Cl14 Cl13 Cl19 26.1(7)
Cl11 Cl13 Cl19 110.9(5)
Cl15 Cl13 Cl19 12.4(5)
C44 Cl13 Cl19 46.1(4)
Cl16 Cl13 Cl19 14.0(4)
Cl10 Cl13 Cl19 107.1(4)
Cl15 Cl14 Cl13 147.3(12)
Cl15 Cl14 Cl16 8.7(6)
Cl13 Cl14 Cl16 153.9(8)
Cl15 Cl14 Cl12 131.8(9)
Cl13 Cl14 Cl12 15.9(4)
Cl16 Cl14 Cl12 139.0(7)
Cl15 Cl14 Cl19 12.6(8)
Cl13 Cl14 Cl19 139.4(9)
Cl16 Cl14 Cl19 20.9(5)
Cl12 Cl14 Cl19 123.6(8)
Cl15 Cl14 C44 68.7(7)
Cl13 Cl14 C44 81.5(5)
Cl16 Cl14 C44 77.2(5)
Cl12 Cl14 C44 65.9(4)
Cl19 Cl14 C44 58.3(7)
Cl15 Cl14 Cl11 120.5(8)
Cl13 Cl14 Cl11 27.6(4)
Cl16 Cl14 Cl11 128.1(5)
Cl12 Cl14 Cl11 11.8(2)
Cl19 Cl14 Cl11 111.8(7)
C44 Cl14 Cl11 54.1(2)
Cl15 Cl14 Cl17 13.7(6)
Cl13 Cl14 Cl17 138.0(7)
Cl16 Cl14 Cl17 22.1(4)
Cl12 Cl14 Cl17 122.1(5)
Cl19 Cl14 Cl17 1.5(6)
C44 Cl14 Cl17 56.8(3)
Cl11 Cl14 Cl17 110.4(3)
Cl15 Cl14 Cl18 23.1(6)
Cl13 Cl14 Cl18 136.0(7)
Cl16 Cl14 Cl18 30.3(4)
Cl12 Cl14 Cl18 120.8(5)
Cl19 Cl14 Cl18 11.5(6)
C44 Cl14 Cl18 55.0(3)
Cl11 Cl14 Cl18 109.1(3)
Cl17 Cl14 Cl18 11.27(16)
Cl16 Cl15 Cl14 161.5(13)
Cl16 Cl15 Cl19 41.7(10)
Cl14 Cl15 Cl19 156.0(16)
Cl16 Cl15 Cl13 169.0(8)
Cl14 Cl15 Cl13 17.6(7)
Cl19 Cl15 Cl13 143.7(13)
Cl16 Cl15 Cl17 38.2(8)
Cl14 Cl15 Cl17 159.9(9)
Cl19 Cl15 Cl17 4.2(12)
Cl13 Cl15 Cl17 146.5(4)
Cl16 Cl15 C44 110.7(8)
Cl14 Cl15 C44 87.5(8)
Cl19 Cl15 C44 72.4(11)
Cl13 Cl15 C44 71.7(3)
Cl17 Cl15 C44 74.8(3)
Cl16 Cl15 Cl18 48.3(8)
Cl14 Cl15 Cl18 147.4(8)
Cl19 Cl15 Cl18 11.5(10)
Cl13 Cl15 Cl18 139.5(4)
Cl17 Cl15 Cl18 15.3(2)
C44 Cl15 Cl18 71.6(3)
Cl16 Cl15 Cl12 160.8(7)
Cl14 Cl15 Cl12 32.9(7)
Cl19 Cl15 Cl12 129.4(12)
Cl13 Cl15 Cl12 15.4(2)
Cl17 Cl15 Cl12 131.8(4)
C44 Cl15 Cl12 57.0(3)
Cl18 Cl15 Cl12 127.3(4)
Cl19 Cl16 Cl15 86.1(18)
Cl19 Cl16 Cl17 35.4(16)
Cl15 Cl16 Cl17 121.3(10)
Cl19 Cl16 Cl14 95.7(18)
Cl15 Cl16 Cl14 9.9(7)
Cl17 Cl16 Cl14 131.0(7)
Cl19 Cl16 Cl18 28.8(16)
Cl15 Cl16 Cl18 111.7(10)
Cl17 Cl16 Cl18 17.9(3)
Cl14 Cl16 Cl18 120.4(7)
Cl19 Cl16 C44 40.8(16)
Cl15 Cl16 C44 51.9(7)
Cl17 Cl16 C44 72.1(4)
Cl14 Cl16 C44 61.7(4)
Cl18 Cl16 C44 69.5(4)
Cl19 Cl16 Cl13 90.6(18)
Cl15 Cl16 Cl13 7.7(5)
Cl17 Cl16 Cl13 125.2(6)
Cl14 Cl16 Cl13 10.0(3)
Cl18 Cl16 Cl13 117.4(5)
C44 Cl16 Cl13 53.79(19)
Cl19 Cl17 Cl16 24.4(13)
Cl19 Cl17 Cl15 4.5(13)
Cl16 Cl17 Cl15 20.5(3)
Cl19 Cl17 C44 53.0(13)
Cl16 Cl17 C44 75.0(4)
Cl15 Cl17 C44 55.6(2)
Cl19 Cl17 Cl14 2.9(12)
Cl16 Cl17 Cl14 26.8(4)
Cl15 Cl17 Cl14 6.4(3)
C44 Cl17 Cl14 50.1(2)
Cl19 Cl17 Cl7 77.5(14)
Cl16 Cl17 Cl7 101.2(5)
Cl15 Cl17 Cl7 81.9(3)
C44 Cl17 Cl7 45.52(17)
Cl14 Cl17 Cl7 75.6(2)
Cl19 Cl18 Cl16 15.7(9)
Cl19 Cl18 Cl15 9.7(8)
Cl16 Cl18 Cl15 20.0(2)
Cl19 Cl18 C44 54.1(9)
Cl16 Cl18 C44 69.8(3)
Cl15 Cl18 C44 53.2(2)
Cl19 Cl18 Cl7 95.6(10)
Cl16 Cl18 Cl7 109.2(4)
Cl15 Cl18 Cl7 89.2(3)
C44 Cl18 Cl7 51.1(2)
Cl19 Cl18 Cl14 18.3(9)
Cl16 Cl18 Cl14 29.3(3)
Cl15 Cl18 Cl14 9.5(3)
C44 Cl18 Cl14 47.8(2)
Cl7 Cl18 Cl14 80.0(3)
Cl16 Cl19 Cl17 120(3)
Cl16 Cl19 Cl15 52.2(17)
Cl17 Cl19 Cl15 171(2)
Cl16 Cl19 Cl18 135(2)
Cl17 Cl19 Cl18 29.1(8)
Cl15 Cl19 Cl18 158.8(17)
Cl16 Cl19 Cl14 63.4(18)
Cl17 Cl19 Cl14 175.6(19)
Cl15 Cl19 Cl14 11.4(7)
Cl18 Cl19 Cl14 150.2(14)
Cl16 Cl19 C44 127(2)
Cl17 Cl19 C44 105.4(17)
Cl15 Cl19 C44 79.6(11)
Cl18 Cl19 C44 97.7(14)
Cl14 Cl19 C44 70.3(6)
Cl16 Cl19 Cl13 75.4(18)
Cl17 Cl19 Cl13 161.2(16)
Cl15 Cl19 Cl13 23.8(8)
Cl18 Cl19 Cl13 144.7(14)
Cl14 Cl19 Cl13 14.4(3)
C44 Cl19 Cl13 56.1(4)
Cl16 Cl19 Cl7 151.0(19)
Cl17 Cl19 Cl7 85.4(16)
Cl15 Cl19 Cl7 103.1(12)
Cl18 Cl19 Cl7 62.1(11)
Cl14 Cl19 Cl7 91.8(6)
C44 Cl19 Cl7 47.0(4)
Cl13 Cl19 Cl7 82.8(5)
Cl19 C44 Cl15 28.0(6)
Cl19 C44 Cl14 51.4(7)
Cl15 C44 Cl14 23.8(3)
Cl19 C44 Cl12 99.8(7)
Cl15 C44 Cl12 71.8(4)
Cl14 C44 Cl12 48.8(4)
Cl19 C44 Cl7 92.3(6)
Cl15 C44 Cl7 105.3(3)
Cl14 C44 Cl7 108.7(3)
Cl12 C44 Cl7 118.0(2)
Cl19 C44 Cl11 124.2(7)
Cl15 C44 Cl11 96.2(3)
Cl14 C44 Cl11 73.5(4)
Cl12 C44 Cl11 24.7(2)
Cl7 C44 Cl11 115.6(2)
Cl19 C44 Cl9 126.0(5)
Cl15 C44 Cl9 131.2(3)
Cl14 C44 Cl9 121.9(3)
Cl12 C44 Cl9 101.0(3)
Cl7 C44 Cl9 34.4(2)
Cl11 C44 Cl9 87.8(3)
Cl19 C44 Cl8 110.6(6)
Cl15 C44 Cl8 121.6(2)
Cl14 C44 Cl8 119.7(3)
Cl12 C44 Cl8 112.5(2)
Cl7 C44 Cl8 18.32(13)
Cl11 C44 Cl8 103.0(2)
Cl9 C44 Cl8 16.68(14)
Cl19 C44 Cl13 77.8(6)
Cl15 C44 Cl13 49.9(3)
Cl14 C44 Cl13 26.5(3)
Cl12 C44 Cl13 22.4(3)
Cl7 C44 Cl13 114.78(18)
Cl11 C44 Cl13 47.06(19)
Cl9 C44 Cl13 111.1(2)
Cl8 C44 Cl13 117.14(16)
Cl19 C44 Cl17 21.6(6)
Cl15 C44 Cl17 49.6(3)
Cl14 C44 Cl17 73.1(4)
Cl12 C44 Cl17 121.3(4)
Cl7 C44 Cl17 84.3(3)
Cl11 C44 Cl17 145.2(3)
Cl9 C44 Cl17 118.3(3)
Cl8 C44 Cl17 101.6(3)
Cl13 C44 Cl17 99.4(2)
Cl19 C44 Cl18 28.3(7)
Cl15 C44 Cl18 55.2(3)
Cl14 C44 Cl18 77.1(4)
Cl12 C44 Cl18 125.8(4)
Cl7 C44 Cl18 70.8(3)
Cl11 C44 Cl18 150.4(3)
Cl9 C44 Cl18 104.9(4)
Cl8 C44 Cl18 88.3(3)
Cl13 C44 Cl18 103.4(3)
Cl17 C44 Cl18 13.61(17)
Cl19 C44 Cl16 12.4(6)
Cl15 C44 Cl16 17.3(2)
Cl14 C44 Cl16 41.1(4)
Cl12 C44 Cl16 88.5(4)
Cl7 C44 Cl16 102.2(3)
Cl11 C44 Cl16 112.4(3)
Cl9 C44 Cl16 134.3(3)
Cl8 C44 Cl16 120.3(3)
Cl13 C44 Cl16 66.9(2)
Cl17 C44 Cl16 32.9(2)
Cl18 C44 Cl16 40.7(3)

loop_
_geom_bond_atom_site_label_1
_geom_bond_atom_site_label_2
_geom_bond_distance
Cl4 C43 1.765(2)
Cl5 C43 1.748(2)
Cl6 C43 1.757(2)
N1 C12 1.505(2)
N1 C1 1.513(2)
N1 H1NA 0.81(2)
N1 H1NB 0.87(2)
N2 C26 1.506(2)
N2 C15 1.507(2)
N2 H2NA 0.865(18)
N2 H2NB 0.90(2)
N3 C29 1.501(2)
N3 C40 1.504(2)
N3 H3NA 0.85(2)
N3 H3NB 0.90(2)
C1 C9 1.505(3)
C1 C2 1.545(3)
C1 C10 1.561(3)
C2 C3 1.532(3)
C2 H2A 0.9900
C2 H2B 0.9900
C3 C4 1.504(3)
C3 H3A 0.9900
C3 H3B 0.9900
C4 C5 1.384(3)
C4 C9 1.390(3)
C5 C6 1.376(4)
C5 H5 0.9500
C6 C7 1.384(4)
C6 H6 0.9500
C7 C8 1.390(3)
C7 H7 0.9500
C8 C9 1.385(3)
C8 H8 0.9500
C10 C13 1.516(3)
C10 C11 1.529(3)
C10 H10 1.0000
C11 C12 1.518(3)
C11 H11A 0.9900
C11 H11B 0.9900
C12 C14 1.503(3)
C12 H12 1.0000
C13 H13A 0.9800
C13 H13B 0.9800
C13 H13C 0.9800
C14 H14A 0.9800
C14 H14B 0.9800
C14 H14C 0.9800
C15 C16 1.510(2)
C15 C23 1.549(2)
C15 C24 1.561(2)
C16 C21 1.386(2)
C16 C17 1.398(2)
C17 C18 1.391(2)
C17 H17 0.9500
C18 C19 1.391(3)
C18 H18 0.9500
C19 C20 1.389(3)
C19 H19 0.9500
C20 C21 1.391(3)
C20 H20 0.9500
C21 C22 1.506(2)
C22 C23 1.539(3)
C22 H22A 0.9900
C22 H22B 0.9900
C23 H23A 0.9900
C23 H23B 0.9900
C24 C27 1.517(3)
C24 C25 1.543(3)
C24 H24 1.0000
C25 C26 1.520(3)
C25 H25A 0.9900
C25 H25B 0.9900
C26 C28 1.506(3)
C26 H26 1.0000
C27 H27A 0.9800
C27 H27B 0.9800
C27 H27C 0.9800
C28 H28A 0.9800
C28 H28B 0.9800
C28 H28C 0.9800
C29 C37 1.508(3)
C29 C30 1.541(3)
C29 C38 1.559(3)
C30 C31 1.542(3)
C30 H30A 0.9900
C30 H30B 0.9900
C31 C32 1.503(3)
C31 H31A 0.9900
C31 H31B 0.9900
C32 C33 1.385(3)
C32 C37 1.393(3)
C33 C34 1.380(3)
C33 H33 0.9500
C34 C35 1.393(3)
C34 H34 0.9500
C35 C36 1.390(3)
C35 H35 0.9500
C36 C37 1.392(3)
C36 H36 0.9500
C38 C41 1.529(3)
C38 C39 1.533(3)
C38 H38 1.0000
C39 C40 1.521(3)
C39 H39A 0.9900
C39 H39B 0.9900
C40 C42 1.511(3)
C40 H40 1.0000
C41 H41A 0.9800
C41 H41B 0.9800
C41 H41C 0.9800
C42 H42A 0.9800
C42 H42B 0.9800
C42 H42C 0.9800
C43 H43 1.0000
Cl7 Cl8 0.558(4)
Cl7 Cl9 1.035(7)
Cl7 C44 1.734(4)
Cl7 Cl18 2.103(9)
Cl7 Cl19 2.368(16)
Cl7 Cl17 2.418(7)
Cl8 Cl9 0.512(4)
Cl8 C44 1.765(3)
Cl9 C44 1.761(5)
Cl9 Cl10 2.383(6)
Cl9 Cl11 2.432(6)
Cl10 Cl11 0.693(4)
Cl10 Cl12 1.432(9)
Cl10 C44 2.001(4)
Cl10 Cl13 2.091(5)
Cl11 Cl12 0.741(7)
Cl11 Cl13 1.408(5)
Cl11 C44 1.748(4)
Cl11 Cl14 2.068(10)
Cl12 Cl13 0.682(7)
Cl12 Cl14 1.416(12)
Cl12 C44 1.718(5)
Cl12 Cl15 1.945(10)
Cl13 Cl14 0.801(9)
Cl13 Cl15 1.431(8)
Cl13 C44 1.778(3)
Cl13 Cl16 2.027(7)
Cl13 Cl19 2.095(14)
Cl14 Cl15 0.689(8)
Cl14 Cl16 1.276(11)
Cl14 Cl19 1.420(17)
Cl14 C44 1.709(7)
Cl14 Cl17 2.132(11)
Cl14 Cl18 2.249(11)
Cl15 Cl16 0.604(6)
Cl15 Cl19 0.762(16)
Cl15 Cl17 1.471(7)
Cl15 C44 1.594(5)
Cl15 Cl18 1.637(8)
Cl16 Cl19 0.508(14)
Cl16 Cl17 1.064(8)
Cl16 Cl18 1.315(10)
Cl16 C44 1.894(7)
Cl17 Cl19 0.713(14)
Cl17 C44 1.865(5)
Cl18 Cl19 0.903(19)
Cl18 C44 1.890(7)
Cl19 C44 1.545(13)
